data_2238046
loop_
_publ_author_name
'Devi, Seenivasan Karthiga'
'Srinivasan, Thothadri'
'Purushothaman, Santhanagopalan'
'Raghunathan, Raghavachary'
'Velmurugan, Devadasan'

_publ_section_title
;
 8,13,26-Trioxa-23-thia-21-azapentacyclo[18.6.0.0^2,7^.0^14,19^.0^21,25^]hexacosa-2(7),3,5,14,16,18-hexaene
;
_journal_coeditor_code SU2596
_journal_issue 6
_journal_name_full 'Acta Crystallographica Section E'
_journal_page_first o892
_journal_paper_doi 10.1107/S1600536813012804
_journal_volume 69
_journal_year 2013
_chemical_formula_iupac 'C21 H23 N O3 S'
_chemical_formula_moiety 'C21 H23 N O3 S'
_chemical_formula_sum 'C21 H23 N O3 S'
_chemical_formula_weight 369.46
_chemical_name_systematic
8,13,26-Trioxa-23-thia-21-azapentacyclo[18.6.0.0^2,7^.0^14,19^.0^21,25^]hexacosa-2(7),3,5,14,16,18-hexaene
_space_group_IT_number 14
_symmetry_cell_setting monoclinic
_symmetry_space_group_name_Hall '-P 2ybc'
_symmetry_space_group_name_H-M 'P 1 21/c 1'
_atom_sites_solution_hydrogens geom
_atom_sites_solution_primary direct
_atom_sites_solution_secondary difmap
_audit_creation_method SHELXL-97
_cell_angle_alpha 90.00
_cell_angle_beta 94.663(2)
_cell_angle_gamma 90.00
_cell_formula_units_Z 4
_cell_length_a 9.9858(5)
_cell_length_b 17.8830(8)
_cell_length_c 10.2054(4)
_cell_measurement_reflns_used 7768
_cell_measurement_temperature 293(2)
_cell_measurement_theta_max 34.83
_cell_measurement_theta_min 2.05
_cell_volume 1816.41(14)
_computing_cell_refinement 'SAINT (Bruker, 2008)'
_computing_data_collection 'APEX2 (Bruker, 2008)'
_computing_data_reduction 'SAINT (Bruker, 2008)'
_computing_molecular_graphics 'ORTEP-3 for Windows (Farrugia, 2012)'
_computing_publication_material 'SHELXL97 (Sheldrick, 2008) and PLATON (Spek, 2009)'
_computing_structure_refinement 'SHELXL97 (Sheldrick, 2008)'
_computing_structure_solution 'SHELXS97 (Sheldrick, 2008)'
_diffrn_ambient_temperature 293(2)
_diffrn_measured_fraction_theta_full 0.985
_diffrn_measured_fraction_theta_max 0.985
_diffrn_measurement_device_type 'Bruker SMART APEXII area-detector'
_diffrn_measurement_method '\w and \f scans'
_diffrn_radiation_monochromator graphite
_diffrn_radiation_source 'fine-focus sealed tube'
_diffrn_radiation_type MoK\a
_diffrn_radiation_wavelength 0.71073
_diffrn_reflns_av_R_equivalents 0.0341
_diffrn_reflns_av_sigmaI/netI 0.0320
_diffrn_reflns_limit_h_max 15
_diffrn_reflns_limit_h_min -13
_diffrn_reflns_limit_k_max 28
_diffrn_reflns_limit_k_min -28
_diffrn_reflns_limit_l_max 16
_diffrn_reflns_limit_l_min -15
_diffrn_reflns_number 29183
_diffrn_reflns_theta_full 34.83
_diffrn_reflns_theta_max 34.83
_diffrn_reflns_theta_min 2.05
_exptl_absorpt_coefficient_mu 0.199
_exptl_absorpt_correction_T_max 0.9612
_exptl_absorpt_correction_T_min 0.9426
_exptl_absorpt_correction_type multi-scan
_exptl_absorpt_process_details '(<i>SADABS</i>; Bruker, 2008)'
_exptl_crystal_colour colourless
_exptl_crystal_density_diffrn 1.351
_exptl_crystal_density_method 'not measured'
_exptl_crystal_description block
_exptl_crystal_F_000 784
_exptl_crystal_size_max 0.30
_exptl_crystal_size_mid 0.25
_exptl_crystal_size_min 0.20
_refine_diff_density_max 0.379
_refine_diff_density_min -0.227
_refine_ls_extinction_method none
_refine_ls_goodness_of_fit_ref 1.021
_refine_ls_hydrogen_treatment constr
_refine_ls_matrix_type full
_refine_ls_number_parameters 235
_refine_ls_number_reflns 7768
_refine_ls_number_restraints 0
_refine_ls_restrained_S_all 1.021
_refine_ls_R_factor_all 0.0738
_refine_ls_R_factor_gt 0.0469
_refine_ls_shift/su_max 0.002
_refine_ls_shift/su_mean 0.000
_refine_ls_structure_factor_coef Fsqd
_refine_ls_weighting_details 'calc w=1/[\s^2^(Fo^2^)+(0.0779P)^2^+0.2141P] where P=(Fo^2^+2Fc^2^)/3'
_refine_ls_weighting_scheme calc
_refine_ls_wR_factor_gt 0.1312
_refine_ls_wR_factor_ref 0.1515
_reflns_number_gt 5150
_reflns_number_total 7768
_reflns_threshold_expression I>2sigma(I)
_cod_data_source_file su2596.cif
_cod_data_source_block I
_cod_original_sg_symbol_H-M 'P 21/c'
_cod_database_code 2238046
_cod_database_fobs_code 2238046

loop_
_symmetry_equiv_pos_site_id
_symmetry_equiv_pos_as_xyz
1 x,y,z
2 -x,1/2+y,1/2-z
3 -x,-y,-z
4 x,1/2-y,1/2+z

loop_
_atom_site_aniso_label
_atom_site_aniso_U_11
_atom_site_aniso_U_22
_atom_site_aniso_U_33
_atom_site_aniso_U_12
_atom_site_aniso_U_13
_atom_site_aniso_U_23
S1 0.0521(2) 0.0315(2) 0.0628(2) -0.00310(10) -0.0075(2) -0.00570(10)
O1 0.0453(4) 0.0319(4) 0.0373(4) -0.0076(3) 0.0047(3) -0.0043(3)
O2 0.0605(6) 0.0298(4) 0.0528(5) -0.0035(3) -0.0103(4) 0.0067(3)
O3 0.0342(4) 0.0459(5) 0.0514(5) -0.0017(3) 0.0071(3) 0.0131(4)
N1 0.0372(4) 0.0292(4) 0.0343(4) -0.0051(3) -0.0041(3) 0.0056(3)
C1 0.0343(5) 0.0290(4) 0.0336(5) -0.0023(4) -0.0007(4) 0.0051(4)
C2 0.0359(5) 0.0394(6) 0.0527(7) -0.0063(4) -0.0007(5) 0.0065(5)
C3 0.0338(6) 0.0527(7) 0.0663(8) 0.0000(5) 0.0097(5) 0.0116(6)
C4 0.0426(6) 0.0506(7) 0.0590(8) 0.0076(5) 0.0172(5) 0.0041(6)
C5 0.0399(5) 0.0364(5) 0.0435(6) 0.0037(4) 0.0058(4) -0.0010(4)
C6 0.0309(4) 0.0277(4) 0.0323(4) 0.0010(3) -0.0006(3) 0.0042(3)
C7 0.0315(4) 0.0247(4) 0.0299(4) -0.0011(3) -0.0016(3) 0.0012(3)
C8 0.0319(4) 0.0299(4) 0.0347(5) 0.0002(3) 0.0031(3) 0.0018(4)
C9 0.0298(4) 0.0331(5) 0.0380(5) 0.0053(4) 0.0017(4) 0.0011(4)
C10 0.0387(6) 0.0412(6) 0.0479(6) 0.0014(4) -0.0049(4) -0.0024(5)
C11 0.0407(6) 0.0623(9) 0.0484(7) 0.0022(5) -0.0094(5) -0.0050(6)
C12 0.0423(6) 0.0658(9) 0.0443(6) 0.0132(6) -0.0043(5) 0.0077(6)
C13 0.0456(6) 0.0459(7) 0.0477(6) 0.0105(5) 0.0015(5) 0.0108(5)
C14 0.0360(5) 0.0349(5) 0.0405(5) 0.0060(4) 0.0016(4) 0.0024(4)
C15 0.0603(8) 0.0290(5) 0.0624(8) 0.0007(5) 0.0048(6) 0.0076(5)
C16 0.0625(8) 0.0299(5) 0.0666(9) -0.0033(5) 0.0146(6) -0.0068(5)
C17 0.0575(7) 0.0320(5) 0.0539(7) -0.0119(5) 0.0087(6) -0.0045(5)
C18 0.0639(8) 0.0369(6) 0.0414(6) -0.0127(5) 0.0025(5) -0.0084(5)
C19 0.0454(6) 0.0340(5) 0.0367(5) -0.0031(4) 0.0075(4) 0.0031(4)
C20 0.0490(7) 0.0384(6) 0.0860(11) -0.0081(5) 0.0170(7) 0.0104(7)
C21 0.0378(5) 0.0338(5) 0.0543(7) -0.0020(4) -0.0087(5) 0.0119(5)

loop_
_atom_site_type_symbol
_atom_site_label
_atom_site_fract_x
_atom_site_fract_y
_atom_site_fract_z
_atom_site_U_iso_or_equiv
_atom_site_thermal_displace_type
_atom_site_calc_flag
_atom_site_refinement_flags
_atom_site_occupancy
S S1 0.74184(4) 1.12013(2) 0.65807(4) 0.04940(10) Uani d . 1.000
O O1 0.57658(8) 0.80765(4) 0.59355(7) 0.0381(2) Uani d . 1.000
O O2 0.78980(10) 0.74731(5) 0.76920(9) 0.0485(3) Uani d . 1.000
O O3 0.89870(8) 0.94723(5) 0.64326(9) 0.0436(3) Uani d . 1.000
N N1 0.67629(9) 0.98089(5) 0.59254(9) 0.0340(2) Uani d . 1.000
C C1 0.50176(11) 0.84125(6) 0.68238(10) 0.0325(3) Uani d . 1.000
C C2 0.37387(12) 0.81698(7) 0.70780(13) 0.0429(3) Uani d . 1.000
C C3 0.30109(13) 0.85474(8) 0.79647(15) 0.0506(4) Uani d . 1.000
C C4 0.35388(13) 0.91678(8) 0.86141(14) 0.0500(4) Uani d . 1.000
C C5 0.48200(12) 0.94056(7) 0.83674(12) 0.0398(3) Uani d . 1.000
C C6 0.55823(10) 0.90457(6) 0.74765(10) 0.0305(2) Uani d . 1.000
C C7 0.68950(10) 0.94036(5) 0.71960(9) 0.0289(2) Uani d . 1.000
C C8 0.81406(10) 0.89322(6) 0.70168(10) 0.0322(3) Uani d . 1.000
C C9 0.88694(10) 0.86250(6) 0.82490(11) 0.0337(3) Uani d . 1.000
C C10 0.96886(12) 0.90696(7) 0.90900(12) 0.0431(3) Uani d . 1.000
C C11 1.03721(13) 0.87723(9) 1.02151(14) 0.0512(4) Uani d . 1.000
C C12 1.02422(13) 0.80285(9) 1.04927(13) 0.0512(4) Uani d . 1.000
C C13 0.94301(13) 0.75665(8) 0.96711(13) 0.0465(4) Uani d . 1.000
C C14 0.87363(11) 0.78676(6) 0.85559(11) 0.0372(3) Uani d . 1.000
C C15 0.77313(15) 0.66932(7) 0.78900(14) 0.0506(4) Uani d . 1.000
C C16 0.69047(16) 0.63866(7) 0.67137(15) 0.0525(4) Uani d . 1.000
C C17 0.54971(14) 0.67230(7) 0.64497(14) 0.0476(4) Uani d . 1.000
C C18 0.53496(15) 0.73498(7) 0.54430(12) 0.0475(4) Uani d . 1.000
C C19 0.81413(12) 0.99003(6) 0.55430(11) 0.0385(3) Uani d . 1.000
C C20 0.85491(15) 1.07215(8) 0.55857(18) 0.0572(5) Uani d . 1.000
C C21 0.61277(12) 1.05348(6) 0.59768(13) 0.0427(3) Uani d . 1.000
H H2 0.33710 0.77500 0.66470 0.0510 Uiso c R 1.000
H H3 0.21570 0.83800 0.81240 0.0610 Uiso c R 1.000
H H4 0.30480 0.94240 0.92070 0.0600 Uiso c R 1.000
H H5 0.51810 0.98210 0.88160 0.0480 Uiso c R 1.000
H H7 0.71300 0.97700 0.78920 0.0350 Uiso c R 1.000
H H8 0.79150 0.85250 0.63950 0.0390 Uiso c R 1.000
H H10 0.97830 0.95740 0.89000 0.0520 Uiso c R 1.000
H H11 1.09130 0.90770 1.07740 0.0610 Uiso c R 1.000
H H12 1.07030 0.78290 1.12410 0.0610 Uiso c R 1.000
H H13 0.93510 0.70610 0.98650 0.0560 Uiso c R 1.000
H H15A 0.72790 0.66060 0.86820 0.0610 Uiso c R 1.000
H H15B 0.86000 0.64480 0.79860 0.0610 Uiso c R 1.000
H H16A 0.68140 0.58510 0.68280 0.0630 Uiso c R 1.000
H H16B 0.73940 0.64660 0.59420 0.0630 Uiso c R 1.000
H H17A 0.48840 0.63240 0.61600 0.0570 Uiso c R 1.000
H H17B 0.52130 0.69110 0.72750 0.0570 Uiso c R 1.000
H H18A 0.58740 0.72240 0.47140 0.0570 Uiso c R 1.000
H H18B 0.44150 0.73790 0.51030 0.0570 Uiso c R 1.000
H H19 0.81950 0.97070 0.46500 0.0460 Uiso c R 1.000
H H20A 0.84880 1.09290 0.47050 0.0690 Uiso c R 1.000
H H20B 0.94670 1.07740 0.59640 0.0690 Uiso c R 1.000
H H21A 0.54100 1.05200 0.65630 0.0510 Uiso c R 1.000
H H21B 0.57490 1.06800 0.51090 0.0510 Uiso c R 1.000

loop_
_atom_type_symbol
_atom_type_description
_atom_type_scat_dispersion_real
_atom_type_scat_dispersion_imag
_atom_type_scat_source
C C 0.0033 0.0016 'International Tables Vol C Tables 4.2.6.8 and 6.1.1.4'
H H 0.0000 0.0000 'International Tables Vol C Tables 4.2.6.8 and 6.1.1.4'
N N 0.0061 0.0033 'International Tables Vol C Tables 4.2.6.8 and 6.1.1.4'
O O 0.0106 0.0060 'International Tables Vol C Tables 4.2.6.8 and 6.1.1.4'
S S 0.1246 0.1234 'International Tables Vol C Tables 4.2.6.8 and 6.1.1.4'

loop_
_geom_angle_atom_site_label_1
_geom_angle_atom_site_label_2
_geom_angle_atom_site_label_3
_geom_angle
_geom_angle_publ_flag
C20 S1 C21 87.50(6) no
C1 O1 C18 118.15(9) no
C14 O2 C15 119.29(10) no
C8 O3 C19 106.75(8) no
C7 N1 C19 105.55(8) no
C7 N1 C21 114.52(9) no
C19 N1 C21 109.41(9) no
O1 C1 C2 123.22(10) no
O1 C1 C6 116.73(9) no
C2 C1 C6 120.03(10) no
C1 C2 C3 120.57(12) no
C2 C3 C4 120.55(12) no
C3 C4 C5 118.80(12) no
C4 C5 C6 122.52(12) no
C1 C6 C5 117.53(10) no
C1 C6 C7 124.94(9) no
C5 C6 C7 117.30(9) no
N1 C7 C6 110.92(8) no
N1 C7 C8 100.42(8) no
C6 C7 C8 121.22(8) no
O3 C8 C7 100.96(8) no
O3 C8 C9 109.25(8) no
C7 C8 C9 116.43(8) no
C8 C9 C10 121.92(10) no
C8 C9 C14 119.49(10) no
C10 C9 C14 118.58(10) no
C9 C10 C11 121.08(12) no
C10 C11 C12 119.57(13) no
C11 C12 C13 120.88(13) no
C12 C13 C14 119.37(13) no
O2 C14 C9 114.90(10) no
O2 C14 C13 124.59(11) no
C9 C14 C13 120.51(11) no
O2 C15 C16 107.90(11) no
C15 C16 C17 115.67(12) no
C16 C17 C18 116.46(12) no
O1 C18 C17 114.82(10) no
O3 C19 N1 107.02(9) no
O3 C19 C20 111.05(10) no
N1 C19 C20 110.70(10) no
S1 C20 C19 107.32(10) no
S1 C21 N1 107.36(8) no
C1 C2 H2 120.00 no
C3 C2 H2 120.00 no
C2 C3 H3 120.00 no
C4 C3 H3 120.00 no
C3 C4 H4 121.00 no
C5 C4 H4 121.00 no
C4 C5 H5 119.00 no
C6 C5 H5 119.00 no
N1 C7 H7 108.00 no
C6 C7 H7 108.00 no
C8 C7 H7 108.00 no
O3 C8 H8 110.00 no
C7 C8 H8 110.00 no
C9 C8 H8 110.00 no
C9 C10 H10 119.00 no
C11 C10 H10 119.00 no
C10 C11 H11 120.00 no
C12 C11 H11 120.00 no
C11 C12 H12 120.00 no
C13 C12 H12 120.00 no
C12 C13 H13 120.00 no
C14 C13 H13 120.00 no
O2 C15 H15A 110.00 no
O2 C15 H15B 110.00 no
C16 C15 H15A 110.00 no
C16 C15 H15B 110.00 no
H15A C15 H15B 108.00 no
C15 C16 H16A 108.00 no
C15 C16 H16B 108.00 no
C17 C16 H16A 108.00 no
C17 C16 H16B 108.00 no
H16A C16 H16B 107.00 no
C16 C17 H17A 108.00 no
C16 C17 H17B 108.00 no
C18 C17 H17A 108.00 no
C18 C17 H17B 108.00 no
H17A C17 H17B 107.00 no
O1 C18 H18A 109.00 no
O1 C18 H18B 109.00 no
C17 C18 H18A 109.00 no
C17 C18 H18B 109.00 no
H18A C18 H18B 108.00 no
O3 C19 H19 109.00 no
N1 C19 H19 109.00 no
C20 C19 H19 109.00 no
S1 C20 H20A 110.00 no
S1 C20 H20B 110.00 no
C19 C20 H20A 110.00 no
C19 C20 H20B 110.00 no
H20A C20 H20B 109.00 no
S1 C21 H21A 110.00 no
S1 C21 H21B 110.00 no
N1 C21 H21A 110.00 no
N1 C21 H21B 110.00 no
H21A C21 H21B 109.00 no

loop_
_geom_bond_atom_site_label_1
_geom_bond_atom_site_label_2
_geom_bond_distance
_geom_bond_publ_flag
S1 C20 1.7968(16) no
S1 C21 1.8255(12) no
O1 C1 1.3606(13) no
O1 C18 1.4423(15) no
O2 C14 1.3623(14) no
O2 C15 1.4210(15) no
O3 C8 1.4438(14) no
O3 C19 1.4137(14) no
N1 C7 1.4820(13) no
N1 C19 1.4700(15) no
N1 C21 1.4476(14) no
C1 C2 1.3930(16) no
C1 C6 1.4081(15) no
C2 C3 1.3820(19) no
C3 C4 1.375(2) no
C4 C5 1.3905(18) no
C5 C6 1.3903(16) no
C6 C7 1.5070(14) no
C7 C8 1.5259(14) no
C8 C9 1.5047(15) no
C9 C10 1.3870(16) no
C9 C14 1.3990(15) no
C10 C11 1.3927(19) no
C11 C12 1.368(2) no
C12 C13 1.390(2) no
C13 C14 1.3918(17) no
C15 C16 1.504(2) no
C16 C17 1.533(2) no
C17 C18 1.5196(18) no
C19 C20 1.5236(18) no
C2 H2 0.9300 no
C3 H3 0.9300 no
C4 H4 0.9300 no
C5 H5 0.9300 no
C7 H7 0.9800 no
C8 H8 0.9800 no
C10 H10 0.9300 no
C11 H11 0.9300 no
C12 H12 0.9300 no
C13 H13 0.9300 no
C15 H15A 0.9700 no
C15 H15B 0.9700 no
C16 H16A 0.9700 no
C16 H16B 0.9700 no
C17 H17A 0.9700 no
C17 H17B 0.9700 no
C18 H18A 0.9700 no
C18 H18B 0.9700 no
C19 H19 0.9800 no
C20 H20A 0.9700 no
C20 H20B 0.9700 no
C21 H21A 0.9700 no
C21 H21B 0.9700 no

loop_
_geom_hbond_atom_site_label_D
_geom_hbond_atom_site_label_H
_geom_hbond_atom_site_label_A
_geom_hbond_site_symmetry_A
_geom_hbond_distance_DH
_geom_hbond_distance_HA
_geom_hbond_distance_DA
_geom_hbond_angle_DHA
_geom_hbond_publ_flag
C8 H8 O1 . 0.98 2.30 2.9593(13) 123 yes
C8 H8 O2 . 0.98 2.30 2.7146(14) 104 yes
C3 H3 Cg1 1_455 0.93 2.99 3.8672(14) 158 yes
C16 H16B Cg1 4_564 0.97 2.81 3.7400(17) 160 yes

loop_
_geom_torsion_atom_site_label_1
_geom_torsion_atom_site_label_2
_geom_torsion_atom_site_label_3
_geom_torsion_atom_site_label_4
_geom_torsion
_geom_torsion_publ_flag
C21 S1 C20 C19 -32.36(10) no
C20 S1 C21 N1 39.77(9) no
C18 O1 C1 C2 -13.60(15) no
C18 O1 C1 C6 167.96(10) no
C1 O1 C18 C17 -68.41(14) no
C14 O2 C15 C16 -172.86(11) no
C15 O2 C14 C9 177.78(11) no
C15 O2 C14 C13 -2.20(18) no
C8 O3 C19 C20 140.90(10) no
C8 O3 C19 N1 19.98(11) no
C19 O3 C8 C9 -162.56(9) no
C19 O3 C8 C7 -39.33(10) no
C21 N1 C19 C20 11.04(14) no
C19 N1 C7 C6 -160.77(8) no
C7 N1 C19 C20 -112.65(11) no
C19 N1 C21 S1 -35.51(11) no
C21 N1 C7 C8 -151.80(9) no
C21 N1 C19 O3 132.18(9) no
C19 N1 C7 C8 -31.39(9) no
C7 N1 C19 O3 8.49(10) no
C21 N1 C7 C6 78.83(11) no
C7 N1 C21 S1 82.72(10) no
C2 C1 C6 C7 -174.06(10) no
C2 C1 C6 C5 0.19(16) no
C6 C1 C2 C3 0.27(18) no
O1 C1 C6 C5 178.68(10) no
O1 C1 C2 C3 -178.11(11) no
O1 C1 C6 C7 4.43(15) no
C1 C2 C3 C4 -0.2(2) no
C2 C3 C4 C5 -0.3(2) no
C3 C4 C5 C6 0.8(2) no
C4 C5 C6 C7 173.95(11) no
C4 C5 C6 C1 -0.75(17) no
C5 C6 C7 C8 141.10(10) no
C5 C6 C7 N1 -101.65(11) no
C1 C6 C7 C8 -44.64(14) no
C1 C6 C7 N1 72.61(12) no
N1 C7 C8 C9 160.85(9) no
C6 C7 C8 O3 165.12(8) no
C6 C7 C8 C9 -76.76(12) no
N1 C7 C8 O3 42.72(9) no
C7 C8 C9 C10 -76.25(13) no
O3 C8 C9 C14 -141.97(10) no
C7 C8 C9 C14 104.54(11) no
O3 C8 C9 C10 37.25(14) no
C8 C9 C14 C13 178.22(10) no
C8 C9 C10 C11 -178.96(11) no
C8 C9 C14 O2 -1.76(15) no
C14 C9 C10 C11 0.26(17) no
C10 C9 C14 C13 -1.02(17) no
C10 C9 C14 O2 179.01(10) no
C9 C10 C11 C12 0.45(19) no
C10 C11 C12 C13 -0.4(2) no
C11 C12 C13 C14 -0.3(2) no
C12 C13 C14 O2 -178.97(12) no
C12 C13 C14 C9 1.06(18) no
O2 C15 C16 C17 -60.14(15) no
C15 C16 C17 C18 96.72(15) no
C16 C17 C18 O1 -80.88(15) no
O3 C19 C20 S1 -100.26(11) no
N1 C19 C20 S1 18.46(13) no
